data_7006576
loop_
_publ_author_name
'Christensen, Aase'
'Mayer, Christoph'
'Jensen, Frank'
'Bond, Andrew D.'
'McKenzie, Christine J.'

_publ_section_title
;
 Controlled formation and topologies of thiophenolate-based
 macrocycles: rings, cylinders and bowls.
;
_journal_issue 1
_journal_name_full 'Dalton transactions (Cambridge, England : 2003)'
_journal_page_first 108
_journal_page_last 120
_journal_paper_doi 10.1039/b512068c
_journal_year 2006
_chemical_formula_moiety 'C60 H76 N8 S4 Pd2, 3(C3 H7 NO)'
_chemical_formula_sum 'C69 H97 N11 O3 Pd2 S4'
_chemical_formula_weight 1469.62
_space_group_IT_number 15
_symmetry_cell_setting monoclinic
_symmetry_space_group_name_Hall '-C 2yc'
_symmetry_space_group_name_H-M 'C 1 2/c 1'
_atom_sites_solution_hydrogens geom
_atom_sites_solution_primary direct
_atom_sites_solution_secondary difmap
_cell_angle_alpha 90.00
_cell_angle_beta 94.30(3)
_cell_angle_gamma 90.00
_cell_formula_units_Z 4
_cell_length_a 34.286(7)
_cell_length_b 10.232(2)
_cell_length_c 20.489(4)
_cell_measurement_temperature 120(2)
_cell_volume 7168(2)
_computing_cell_refinement 'SAINT v.5.0 (Bruker AXS, 1997)'
_computing_data_collection 'SMART v.5.0 (Bruker AXS, 1997)'
_computing_data_reduction 'SAINT v.5.0 (Bruker AXS, 1997)'
_computing_molecular_graphics 'SHELXTL v6.12 (Bruker AXS, 2001)'
_computing_publication_material 'SHELXTL v6.12 (Bruker AXS, 2001)'
_computing_structure_refinement 'SHELXTL v6.12 (Bruker AXS, 2001)'
_computing_structure_solution 'SHELXTL v6.12 (Bruker AXS, 2001)'
_diffrn_ambient_temperature 120(2)
_diffrn_measured_fraction_theta_full 0.997
_diffrn_measured_fraction_theta_max 0.997
_diffrn_measurement_device_type 'Bruker SMART 1000 CCD'
_diffrn_measurement_method 'Thin slice \w scans'
_diffrn_radiation_monochromator graphite
_diffrn_radiation_source 'fine-focus sealed tube'
_diffrn_radiation_type MoK\a
_diffrn_radiation_wavelength 0.71073
_diffrn_reflns_av_R_equivalents 0.2114
_diffrn_reflns_av_sigmaI/netI 0.1319
_diffrn_reflns_limit_h_max 35
_diffrn_reflns_limit_h_min -40
_diffrn_reflns_limit_k_max 12
_diffrn_reflns_limit_k_min -12
_diffrn_reflns_limit_l_max 24
_diffrn_reflns_limit_l_min -24
_diffrn_reflns_number 35855
_diffrn_reflns_theta_full 25.03
_diffrn_reflns_theta_max 25.03
_diffrn_reflns_theta_min 3.58
_diffrn_standards_number 0
_exptl_absorpt_coefficient_mu 0.671
_exptl_absorpt_correction_T_max 0.9867
_exptl_absorpt_correction_T_min 0.7614
_exptl_absorpt_correction_type multi-scan
_exptl_absorpt_process_details 'SADABS v.2.03'
_exptl_crystal_colour orange
_exptl_crystal_density_diffrn 1.362
_exptl_crystal_density_method 'not measured'
_exptl_crystal_description plate
_exptl_crystal_F_000 3072
_exptl_crystal_size_max 0.43
_exptl_crystal_size_mid 0.18
_exptl_crystal_size_min 0.02
_refine_diff_density_max 10.137
_refine_diff_density_min -14.035
_refine_diff_density_rms 0.525
_refine_ls_extinction_method none
_refine_ls_goodness_of_fit_ref 2.516
_refine_ls_hydrogen_treatment constr
_refine_ls_matrix_type full
_refine_ls_number_parameters 189
_refine_ls_number_reflns 6324
_refine_ls_number_restraints 8
_refine_ls_restrained_S_all 2.514
_refine_ls_R_factor_all 0.2704
_refine_ls_R_factor_gt 0.2157
_refine_ls_shift/su_max 0.000
_refine_ls_shift/su_mean 0.000
_refine_ls_structure_factor_coef Fsqd
_refine_ls_weighting_details 'calc w=1/[\s^2^(Fo^2^)+(0.1000P)^2^+0.0000P] where P=(Fo^2^+2Fc^2^)/3'
_refine_ls_weighting_scheme calc
_refine_ls_wR_factor_gt 0.4593
_refine_ls_wR_factor_ref 0.4756
_reflns_number_gt 3703
_reflns_number_total 6324
_reflns_threshold_expression I>2\s(I)
_cod_data_source_file b512068c.txt
_cod_data_source_block 5
_cod_original_sg_symbol_H-M 'C 2/c'
_cod_database_code 7006576

loop_
_symmetry_equiv_pos_as_xyz
'x, y, z'
'-x, y, -z+1/2'
'x+1/2, y+1/2, z'
'-x+1/2, y+1/2, -z+1/2'
'-x, -y, -z'
'x, -y, z-1/2'
'-x+1/2, -y+1/2, -z'
'x+1/2, -y+1/2, z-1/2'

loop_
_atom_site_label
_atom_site_type_symbol
_atom_site_fract_x
_atom_site_fract_y
_atom_site_fract_z
_atom_site_U_iso_or_equiv
_atom_site_adp_type
_atom_site_occupancy
_atom_site_symmetry_multiplicity
_atom_site_calc_flag
_atom_site_refinement_flags
_atom_site_disorder_assembly
_atom_site_disorder_group
Pd1 Pd 0.08019(4) 0.34482(14) 0.49534(9) 0.0211(5) Uiso 1 1 d . . .
S1 S 0.10128(15) 0.2213(5) 0.4141(3) 0.0273(13) Uiso 1 1 d . . .
S2 S 0.01990(14) 0.2638(5) 0.4645(3) 0.0255(13) Uiso 1 1 d . . .
N1 N 0.1366(5) 0.4003(16) 0.5284(10) 0.027(4) Uiso 1 1 d . . .
N2 N 0.0582(4) 0.4652(15) 0.5624(9) 0.021(4) Uiso 1 1 d . . .
N3 N -0.0812(4) 0.0424(14) 0.4633(9) 0.015(3) Uiso 1 1 d . . .
N4 N -0.1347(4) 0.1592(16) 0.2783(10) 0.026(4) Uiso 1 1 d . . .
C1 C 0.1437(5) 0.2915(18) 0.3870(11) 0.021(4) Uiso 1 1 d . . .
C2 C 0.1534(6) 0.2697(19) 0.3220(12) 0.024(5) Uiso 1 1 d . . .
C3 C 0.1884(6) 0.3165(19) 0.3014(13) 0.028(5) Uiso 1 1 d . . .
H3A H 0.1939 0.2997 0.2574 0.034 Uiso 1 1 calc R . .
C4 C 0.2155(6) 0.385(2) 0.3399(13) 0.029(5) Uiso 1 1 d . . .
C5 C 0.2554(7) 0.427(2) 0.3174(15) 0.042(6) Uiso 1 1 d . . .
C51 C 0.2509(11) 0.443(4) 0.241(2) 0.109(14) Uiso 1 1 d . . .
H51A H 0.2321 0.5126 0.2288 0.163 Uiso 1 1 calc R . .
H51B H 0.2414 0.3605 0.2207 0.163 Uiso 1 1 calc R . .
H51C H 0.2763 0.4648 0.2246 0.163 Uiso 1 1 calc R . .
C52 C 0.2846(10) 0.319(3) 0.338(2) 0.089(11) Uiso 1 1 d . . .
H52A H 0.2865 0.3092 0.3853 0.134 Uiso 1 1 calc R . .
H52B H 0.3104 0.3415 0.3231 0.134 Uiso 1 1 calc R . .
H52C H 0.2758 0.2362 0.3172 0.134 Uiso 1 1 calc R . .
C53 C 0.2684(6) 0.554(2) 0.3476(14) 0.038(6) Uiso 1 1 d . . .
H53A H 0.2711 0.5449 0.3954 0.057 Uiso 1 1 calc R . .
H53B H 0.2490 0.6219 0.3355 0.057 Uiso 1 1 calc R . .
H53C H 0.2936 0.5791 0.3319 0.057 Uiso 1 1 calc R . .
C6 C 0.2059(5) 0.4081(19) 0.4047(12) 0.023(5) Uiso 1 1 d . . .
H6A H 0.2236 0.4569 0.4330 0.028 Uiso 1 1 calc R . .
C7 C 0.1714(5) 0.3621(18) 0.4287(12) 0.024(5) Uiso 1 1 d . . .
C8 C 0.1661(6) 0.3980(19) 0.4962(12) 0.024(5) Uiso 1 1 d . . .
H8A H 0.1895 0.4245 0.5203 0.029 Uiso 1 1 calc R . .
C9 C 0.1408(6) 0.4260(19) 0.5985(12) 0.025(5) Uiso 1 1 d . . .
H9A H 0.1690 0.4309 0.6129 0.030 Uiso 1 1 calc R . .
H9B H 0.1294 0.3523 0.6220 0.030 Uiso 1 1 calc R . .
C10 C 0.1209(6) 0.553(2) 0.6170(14) 0.036(6) Uiso 1 1 d . . .
H10A H 0.1140 0.5473 0.6630 0.044 Uiso 1 1 calc R . .
H10B H 0.1395 0.6266 0.6141 0.044 Uiso 1 1 calc R . .
C11 C 0.0839(6) 0.5829(19) 0.5732(12) 0.026(5) Uiso 1 1 d . . .
H11A H 0.0690 0.6531 0.5934 0.032 Uiso 1 1 calc R . .
H11B H 0.0915 0.6152 0.5303 0.032 Uiso 1 1 calc R . .
C12 C 0.0268(5) 0.4552(19) 0.5910(12) 0.026(5) Uiso 1 1 d . . .
H12A H 0.0223 0.5243 0.6205 0.031 Uiso 1 1 calc R . .
C13 C -0.0033(5) 0.3565(18) 0.5864(11) 0.020(4) Uiso 1 1 d . . .
C14 C -0.0292(5) 0.3558(18) 0.6337(11) 0.021(4) Uiso 1 1 d . . .
H14A H -0.0254 0.4176 0.6682 0.025 Uiso 1 1 calc R . .
C15 C -0.0602(5) 0.2717(18) 0.6348(11) 0.020(4) Uiso 1 1 d . . .
C16 C -0.0899(6) 0.2818(19) 0.6873(12) 0.027(5) Uiso 1 1 d . . .
C161 C -0.1193(6) 0.172(2) 0.6836(13) 0.034(5) Uiso 1 1 d . . .
H16A H -0.1339 0.1720 0.6406 0.051 Uiso 1 1 calc R . .
H16B H -0.1376 0.1831 0.7178 0.051 Uiso 1 1 calc R . .
H16C H -0.1056 0.0879 0.6901 0.051 Uiso 1 1 calc R . .
C162 C -0.1109(8) 0.413(3) 0.6800(17) 0.059(8) Uiso 1 1 d . . .
H16D H -0.1254 0.4173 0.6370 0.089 Uiso 1 1 calc R . .
H16E H -0.0916 0.4837 0.6840 0.089 Uiso 1 1 calc R . .
H16F H -0.1292 0.4216 0.7143 0.089 Uiso 1 1 calc R . .
C163 C -0.0669(7) 0.277(2) 0.7567(14) 0.042(6) Uiso 1 1 d . . .
H16G H -0.0476 0.3483 0.7602 0.062 Uiso 1 1 calc R . .
H16H H -0.0534 0.1932 0.7623 0.062 Uiso 1 1 calc R . .
H16I H -0.0852 0.2875 0.7907 0.062 Uiso 1 1 calc R . .
C17 C -0.0645(5) 0.1770(18) 0.5847(11) 0.022(5) Uiso 1 1 d . . .
H17A H -0.0846 0.1133 0.5851 0.027 Uiso 1 1 calc R . .
C18 C -0.0388(5) 0.1773(16) 0.5344(11) 0.016(4) Uiso 1 1 d . . .
C19 C -0.0075(5) 0.2660(17) 0.5327(11) 0.018(4) Uiso 1 1 d . . .
C20 C -0.0463(5) 0.0823(18) 0.4806(11) 0.022(5) Uiso 1 1 d . . .
H20A H -0.0250 0.0500 0.4583 0.027 Uiso 1 1 calc R . .
C21 C -0.0848(5) -0.0543(18) 0.4122(11) 0.021(4) Uiso 1 1 d . . .
H21A H -0.0925 -0.1390 0.4306 0.025 Uiso 1 1 calc R . .
H21B H -0.0592 -0.0662 0.3935 0.025 Uiso 1 1 calc R . .
C22 C -0.1157(6) -0.012(2) 0.3577(12) 0.029(5) Uiso 1 1 d . . .
H22A H -0.1195 -0.0827 0.3250 0.035 Uiso 1 1 calc R . .
H22B H -0.1410 0.0032 0.3769 0.035 Uiso 1 1 calc R . .
C23 C -0.1038(5) 0.1107(18) 0.3241(12) 0.023(5) Uiso 1 1 d . . .
H23A H -0.0970 0.1787 0.3574 0.027 Uiso 1 1 calc R . .
H23B H -0.0803 0.0928 0.3005 0.027 Uiso 1 1 calc R . .
C24 C -0.1250(6) 0.2061(19) 0.2239(12) 0.027(5) Uiso 1 1 d . . .
H24A H -0.0986 0.1993 0.2133 0.032 Uiso 1 1 calc R . .
O1 O 0.1804(6) 0.681(2) 0.5120(13) 0.081(7) Uiso 1 1 d D . .
N5 N 0.1920(6) 0.8794(18) 0.4672(12) 0.047(6) Uiso 1 1 d D . .
C31 C 0.1717(7) 0.795(2) 0.5027(14) 0.049(7) Uiso 1 1 d D . .
H31 H 0.1491 0.8265 0.5215 0.059 Uiso 1 1 calc R . .
C32 C 0.1797(8) 1.007(3) 0.4614(18) 0.069(9) Uiso 1 1 d D . .
H32A H 0.1973 1.0555 0.4346 0.103 Uiso 1 1 calc R . .
H32B H 0.1801 1.0467 0.5050 0.103 Uiso 1 1 calc R . .
H32C H 0.1531 1.0096 0.4406 0.103 Uiso 1 1 calc R . .
C33 C 0.2230(10) 0.838(3) 0.432(2) 0.094(12) Uiso 1 1 d D . .
H33A H 0.2340 0.9130 0.4101 0.141 Uiso 1 1 calc R . .
H33B H 0.2136 0.7734 0.3992 0.141 Uiso 1 1 calc R . .
H33C H 0.2433 0.7983 0.4620 0.141 Uiso 1 1 calc R . .
O2 O 0.0077(9) 0.387(2) 0.247(2) 0.033(8) Uiso 0.50 1 d PD A -1
N6 N -0.0062(12) 0.170(2) 0.2394(17) 0.028(9) Uiso 0.50 1 d PD A -1
C34 C -0.0106(11) 0.297(3) 0.2215(18) 0.031(11) Uiso 0.50 1 d PD A -1
H34 H -0.0293 0.3170 0.1864 0.038 Uiso 0.50 1 calc PR A -1
C35 C 0.0111(16) 0.140(4) 0.300(2) 0.051(14) Uiso 0.50 1 d PD A -1
H35A H 0.0124 0.0451 0.3054 0.077 Uiso 0.50 1 calc PR A -1
H35B H -0.0044 0.1776 0.3339 0.077 Uiso 0.50 1 calc PR A -1
H35C H 0.0376 0.1767 0.3045 0.077 Uiso 0.50 1 calc PR A -1
C36 C -0.0168(13) 0.068(3) 0.196(2) 0.037(12) Uiso 0.50 1 d PD A -1
H36A H -0.0112 -0.0157 0.2176 0.055 Uiso 0.50 1 calc PR A -1
H36B H -0.0019 0.0755 0.1572 0.055 Uiso 0.50 1 calc PR A -1
H36C H -0.0449 0.0743 0.1829 0.055 Uiso 0.50 1 calc PR A -1

loop_
_atom_type_symbol
_atom_type_description
_atom_type_scat_dispersion_real
_atom_type_scat_dispersion_imag
_atom_type_scat_source
C C 0.0033 0.0016 'International Tables Vol C Tables 4.2.6.8 and 6.1.1.4'
H H 0.0000 0.0000 'International Tables Vol C Tables 4.2.6.8 and 6.1.1.4'
N N 0.0061 0.0033 'International Tables Vol C Tables 4.2.6.8 and 6.1.1.4'
O O 0.0106 0.0060 'International Tables Vol C Tables 4.2.6.8 and 6.1.1.4'
S S 0.1246 0.1234 'International Tables Vol C Tables 4.2.6.8 and 6.1.1.4'
Pd Pd -0.9988 1.0072 'International Tables Vol C Tables 4.2.6.8 and 6.1.1.4'

loop_
_geom_angle_atom_site_label_1
_geom_angle_atom_site_label_2
_geom_angle_atom_site_label_3
_geom_angle
_geom_angle_site_symmetry_1
_geom_angle_site_symmetry_3
_geom_angle_publ_flag
N2 Pd1 N1 89.9(7) . . ?
N2 Pd1 S1 174.9(5) . . ?
N1 Pd1 S1 93.0(5) . . ?
N2 Pd1 S2 91.9(4) . . ?
N1 Pd1 S2 174.0(5) . . ?
S1 Pd1 S2 85.7(2) . . ?
C1 S1 Pd1 108.9(7) . . ?
C19 S2 Pd1 107.8(7) . . ?
C8 N1 C9 119.9(18) . . ?
C8 N1 Pd1 126.4(17) . . ?
C9 N1 Pd1 113.1(13) . . ?
C12 N2 C11 120.5(18) . . ?
C12 N2 Pd1 129.4(14) . . ?
C11 N2 Pd1 110.0(12) . . ?
C20 N3 C21 116.5(16) . . ?
C24 N4 C23 117.9(17) . . ?
C2 C1 C7 116.9(18) . . ?
C2 C1 S1 119.5(15) . . ?
C7 C1 S1 123.4(18) . . ?
C3 C2 C1 120(2) . . ?
C3 C2 C24 121(2) . 2 ?
C1 C2 C24 119.2(18) . 2 ?
C4 C3 C2 125(2) . . ?
C4 C3 H3A 117.7 . . ?
C2 C3 H3A 117.7 . . ?
C3 C4 C6 116(2) . . ?
C3 C4 C5 123(2) . . ?
C6 C4 C5 121(2) . . ?
C53 C5 C52 110(2) . . ?
C53 C5 C4 111(2) . . ?
C52 C5 C4 107(2) . . ?
C53 C5 C51 109(2) . . ?
C52 C5 C51 111(3) . . ?
C4 C5 C51 108(2) . . ?
C5 C51 H51A 109.5 . . ?
C5 C51 H51B 109.5 . . ?
H51A C51 H51B 109.5 . . ?
C5 C51 H51C 109.5 . . ?
H51A C51 H51C 109.5 . . ?
H51B C51 H51C 109.5 . . ?
C5 C52 H52A 109.5 . . ?
C5 C52 H52B 109.5 . . ?
H52A C52 H52B 109.5 . . ?
C5 C52 H52C 109.5 . . ?
H52A C52 H52C 109.5 . . ?
H52B C52 H52C 109.5 . . ?
C5 C53 H53A 109.5 . . ?
C5 C53 H53B 109.5 . . ?
H53A C53 H53B 109.5 . . ?
C5 C53 H53C 109.5 . . ?
H53A C53 H53C 109.5 . . ?
H53B C53 H53C 109.5 . . ?
C7 C6 C4 123(2) . . ?
C7 C6 H6A 118.7 . . ?
C4 C6 H6A 118.7 . . ?
C6 C7 C1 120(2) . . ?
C6 C7 C8 114.8(18) . . ?
C1 C7 C8 124.9(18) . . ?
N1 C8 C7 132(2) . . ?
N1 C8 H8A 114.0 . . ?
C7 C8 H8A 114.0 . . ?
N1 C9 C10 112.5(18) . . ?
N1 C9 H9A 109.1 . . ?
C10 C9 H9A 109.1 . . ?
N1 C9 H9B 109.1 . . ?
C10 C9 H9B 109.1 . . ?
H9A C9 H9B 107.8 . . ?
C11 C10 C9 112.9(19) . . ?
C11 C10 H10A 109.0 . . ?
C9 C10 H10A 109.0 . . ?
C11 C10 H10B 109.0 . . ?
C9 C10 H10B 109.0 . . ?
H10A C10 H10B 107.8 . . ?
N2 C11 C10 112.3(16) . . ?
N2 C11 H11A 109.1 . . ?
C10 C11 H11A 109.1 . . ?
N2 C11 H11B 109.1 . . ?
C10 C11 H11B 109.1 . . ?
H11A C11 H11B 107.9 . . ?
N2 C12 C13 131(2) . . ?
N2 C12 H12A 114.6 . . ?
C13 C12 H12A 114.6 . . ?
C14 C13 C19 120.5(17) . . ?
C14 C13 C12 117.2(19) . . ?
C19 C13 C12 122.2(19) . . ?
C13 C14 C15 124(2) . . ?
C13 C14 H14A 117.8 . . ?
C15 C14 H14A 117.8 . . ?
C14 C15 C17 117.2(19) . . ?
C14 C15 C16 121.7(18) . . ?
C17 C15 C16 121.2(17) . . ?
C161 C16 C162 110.1(18) . . ?
C161 C16 C15 112.9(18) . . ?
C162 C16 C15 109(2) . . ?
C161 C16 C163 108.1(19) . . ?
C162 C16 C163 108(2) . . ?
C15 C16 C163 108.4(17) . . ?
C16 C161 H16A 109.5 . . ?
C16 C161 H16B 109.5 . . ?
H16A C161 H16B 109.5 . . ?
C16 C161 H16C 109.5 . . ?
H16A C161 H16C 109.5 . . ?
H16B C161 H16C 109.5 . . ?
C16 C162 H16D 109.5 . . ?
C16 C162 H16E 109.5 . . ?
H16D C162 H16E 109.5 . . ?
C16 C162 H16F 109.5 . . ?
H16D C162 H16F 109.5 . . ?
H16E C162 H16F 109.5 . . ?
C16 C163 H16G 109.5 . . ?
C16 C163 H16H 109.5 . . ?
H16G C163 H16H 109.5 . . ?
C16 C163 H16I 109.5 . . ?
H16G C163 H16I 109.5 . . ?
H16H C163 H16I 109.5 . . ?
C18 C17 C15 119.8(17) . . ?
C18 C17 H17A 120.1 . . ?
C15 C17 H17A 120.1 . . ?
C17 C18 C19 122.6(18) . . ?
C17 C18 C20 117.5(16) . . ?
C19 C18 C20 119.8(18) . . ?
C18 C19 C13 115.5(18) . . ?
C18 C19 S2 117.9(16) . . ?
C13 C19 S2 126.4(14) . . ?
N3 C20 C18 121.4(18) . . ?
N3 C20 H20A 119.3 . . ?
C18 C20 H20A 119.3 . . ?
N3 C21 C22 110.4(15) . . ?
N3 C21 H21A 109.6 . . ?
C22 C21 H21A 109.6 . . ?
N3 C21 H21B 109.6 . . ?
C22 C21 H21B 109.6 . . ?
H21A C21 H21B 108.1 . . ?
C23 C22 C21 111.9(16) . . ?
C23 C22 H22A 109.2 . . ?
C21 C22 H22A 109.2 . . ?
C23 C22 H22B 109.2 . . ?
C21 C22 H22B 109.2 . . ?
H22A C22 H22B 107.9 . . ?
N4 C23 C22 112.0(16) . . ?
N4 C23 H23A 109.2 . . ?
C22 C23 H23A 109.2 . . ?
N4 C23 H23B 109.2 . . ?
C22 C23 H23B 109.2 . . ?
H23A C23 H23B 107.9 . . ?
N4 C24 C2 121.8(19) . 2 ?
N4 C24 H24A 119.1 . . ?
C2 C24 H24A 119.1 2 . ?
C31 N5 C32 119.2(19) . . ?
C31 N5 C33 121.6(19) . . ?
C32 N5 C33 119(2) . . ?
O1 C31 N5 125(2) . . ?
O1 C31 H31 117.7 . . ?
N5 C31 H31 117.7 . . ?
N5 C32 H32A 109.5 . . ?
N5 C32 H32B 109.5 . . ?
H32A C32 H32B 109.5 . . ?
N5 C32 H32C 109.5 . . ?
H32A C32 H32C 109.5 . . ?
H32B C32 H32C 109.5 . . ?
N5 C33 H33A 109.5 . . ?
N5 C33 H33B 109.5 . . ?
H33A C33 H33B 109.5 . . ?
N5 C33 H33C 109.5 . . ?
H33A C33 H33C 109.5 . . ?
H33B C33 H33C 109.5 . . ?
C34 N6 C35 119(2) . . ?
C34 N6 C36 122(2) . . ?
C35 N6 C36 119(3) . . ?
O2 C34 N6 125(2) . . ?
O2 C34 H34 117.7 . . ?
N6 C34 H34 117.7 . . ?
N6 C35 H35A 109.5 . . ?
N6 C35 H35B 109.5 . . ?
H35A C35 H35B 109.5 . . ?
N6 C35 H35C 109.5 . . ?
H35A C35 H35C 109.5 . . ?
H35B C35 H35C 109.5 . . ?
N6 C36 H36A 109.5 . . ?
N6 C36 H36B 109.5 . . ?
H36A C36 H36B 109.5 . . ?
N6 C36 H36C 109.5 . . ?
H36A C36 H36C 109.5 . . ?
H36B C36 H36C 109.5 . . ?

loop_
_geom_bond_atom_site_label_1
_geom_bond_atom_site_label_2
_geom_bond_distance
_geom_bond_site_symmetry_2
_geom_bond_publ_flag
Pd1 N2 2.033(17) . ?
Pd1 N1 2.078(16) . ?
Pd1 S1 2.252(6) . ?
Pd1 S2 2.273(5) . ?
S1 C1 1.75(2) . ?
S2 C19 1.74(2) . ?
N1 C8 1.25(3) . ?
N1 C9 1.46(3) . ?
N2 C12 1.27(2) . ?
N2 C11 1.50(2) . ?
N3 C20 1.29(2) . ?
N3 C21 1.44(3) . ?
N4 C24 1.28(3) . ?
N4 C23 1.45(3) . ?
C1 C2 1.41(3) . ?
C1 C7 1.43(3) . ?
C2 C3 1.39(3) . ?
C2 C24 1.46(3) 2 ?
C3 C4 1.37(3) . ?
C3 H3A 0.9500 . ?
C4 C6 1.41(3) . ?
C4 C5 1.54(3) . ?
C5 C53 1.49(3) . ?
C5 C52 1.53(4) . ?
C5 C51 1.58(5) . ?
C51 H51A 0.9800 . ?
C51 H51B 0.9800 . ?
C51 H51C 0.9800 . ?
C52 H52A 0.9800 . ?
C52 H52B 0.9800 . ?
C52 H52C 0.9800 . ?
C53 H53A 0.9800 . ?
C53 H53B 0.9800 . ?
C53 H53C 0.9800 . ?
C6 C7 1.40(3) . ?
C6 H6A 0.9500 . ?
C7 C8 1.46(3) . ?
C8 H8A 0.9500 . ?
C9 C10 1.53(3) . ?
C9 H9A 0.9900 . ?
C9 H9B 0.9900 . ?
C10 C11 1.53(3) . ?
C10 H10A 0.9900 . ?
C10 H10B 0.9900 . ?
C11 H11A 0.9900 . ?
C11 H11B 0.9900 . ?
C12 C13 1.44(3) . ?
C12 H12A 0.9500 . ?
C13 C14 1.36(3) . ?
C13 C19 1.44(3) . ?
C14 C15 1.37(3) . ?
C14 H14A 0.9500 . ?
C15 C17 1.41(3) . ?
C15 C16 1.54(3) . ?
C16 C161 1.51(3) . ?
C16 C162 1.52(3) . ?
C16 C163 1.57(3) . ?
C161 H16A 0.9800 . ?
C161 H16B 0.9800 . ?
C161 H16C 0.9800 . ?
C162 H16D 0.9800 . ?
C162 H16E 0.9800 . ?
C162 H16F 0.9800 . ?
C163 H16G 0.9800 . ?
C163 H16H 0.9800 . ?
C163 H16I 0.9800 . ?
C17 C18 1.41(3) . ?
C17 H17A 0.9500 . ?
C18 C19 1.41(2) . ?
C18 C20 1.48(3) . ?
C20 H20A 0.9500 . ?
C21 C22 1.54(3) . ?
C21 H21A 0.9900 . ?
C21 H21B 0.9900 . ?
C22 C23 1.50(3) . ?
C22 H22A 0.9900 . ?
C22 H22B 0.9900 . ?
C23 H23A 0.9900 . ?
C23 H23B 0.9900 . ?
C24 C2 1.46(3) 2 ?
C24 H24A 0.9500 . ?
O1 C31 1.21(2) . ?
N5 C31 1.36(3) . ?
N5 C32 1.37(3) . ?
N5 C33 1.40(3) . ?
C31 H31 0.9500 . ?
C32 H32A 0.9800 . ?
C32 H32B 0.9800 . ?
C32 H32C 0.9800 . ?
C33 H33A 0.9800 . ?
C33 H33B 0.9800 . ?
C33 H33C 0.9800 . ?
O2 C34 1.22(2) . ?
N6 C34 1.36(3) . ?
N6 C35 1.37(3) . ?
N6 C36 1.40(3) . ?
C34 H34 0.9500 . ?
C35 H35A 0.9800 . ?
C35 H35B 0.9800 . ?
C35 H35C 0.9800 . ?
C36 H36A 0.9800 . ?
C36 H36B 0.9800 . ?
C36 H36C 0.9800 . ?

loop_
_geom_torsion_atom_site_label_1
_geom_torsion_atom_site_label_2
_geom_torsion_atom_site_label_3
_geom_torsion_atom_site_label_4
_geom_torsion
_geom_torsion_site_symmetry_1
_geom_torsion_site_symmetry_2
_geom_torsion_site_symmetry_3
_geom_torsion_site_symmetry_4
_geom_torsion_publ_flag
N1 Pd1 S1 C1 -32.1(9) . . . . ?
S2 Pd1 S1 C1 153.8(8) . . . . ?
N2 Pd1 S2 C19 -31.6(8) . . . . ?
S1 Pd1 S2 C19 153.0(7) . . . . ?
N2 Pd1 N1 C8 -154.6(18) . . . . ?
S1 Pd1 N1 C8 21.1(17) . . . . ?
N2 Pd1 N1 C9 34.3(13) . . . . ?
S1 Pd1 N1 C9 -150.0(12) . . . . ?
N1 Pd1 N2 C12 -150.7(19) . . . . ?
S2 Pd1 N2 C12 23.5(19) . . . . ?
N1 Pd1 N2 C11 32.9(13) . . . . ?
S2 Pd1 N2 C11 -152.8(12) . . . . ?
Pd1 S1 C1 C2 -153.4(14) . . . . ?
Pd1 S1 C1 C7 32.0(18) . . . . ?
C7 C1 C2 C3 0(3) . . . . ?
S1 C1 C2 C3 -175.1(15) . . . . ?
C7 C1 C2 C24 -175.8(18) . . . 2 ?
S1 C1 C2 C24 9(3) . . . 2 ?
C1 C2 C3 C4 0(3) . . . . ?
C24 C2 C3 C4 175(2) 2 . . . ?
C2 C3 C4 C6 0(3) . . . . ?
C2 C3 C4 C5 175(2) . . . . ?
C3 C4 C5 C53 147(2) . . . . ?
C6 C4 C5 C53 -37(3) . . . . ?
C3 C4 C5 C52 -92(3) . . . . ?
C6 C4 C5 C52 84(3) . . . . ?
C3 C4 C5 C51 28(3) . . . . ?
C6 C4 C5 C51 -157(2) . . . . ?
C3 C4 C6 C7 1(3) . . . . ?
C5 C4 C6 C7 -174.6(19) . . . . ?
C4 C6 C7 C1 -2(3) . . . . ?
C4 C6 C7 C8 -178.7(18) . . . . ?
C2 C1 C7 C6 1(3) . . . . ?
S1 C1 C7 C6 175.8(15) . . . . ?
C2 C1 C7 C8 177.8(18) . . . . ?
S1 C1 C7 C8 -7(3) . . . . ?
C9 N1 C8 C7 173(2) . . . . ?
Pd1 N1 C8 C7 2(3) . . . . ?
C6 C7 C8 N1 162(2) . . . . ?
C1 C7 C8 N1 -15(4) . . . . ?
C8 N1 C9 C10 116(2) . . . . ?
Pd1 N1 C9 C10 -72.2(18) . . . . ?
N1 C9 C10 C11 33(3) . . . . ?
C12 N2 C11 C10 106(2) . . . . ?
Pd1 N2 C11 C10 -78(2) . . . . ?
C9 C10 C11 N2 45(3) . . . . ?
C11 N2 C12 C13 177(2) . . . . ?
Pd1 N2 C12 C13 1(4) . . . . ?
N2 C12 C13 C14 165(2) . . . . ?
N2 C12 C13 C19 -18(4) . . . . ?
C19 C13 C14 C15 0(3) . . . . ?
C12 C13 C14 C15 177.4(19) . . . . ?
C13 C14 C15 C17 2(3) . . . . ?
C13 C14 C15 C16 -176.1(19) . . . . ?
C14 C15 C16 C161 -174.1(19) . . . . ?
C17 C15 C16 C161 7(3) . . . . ?
C14 C15 C16 C162 63(3) . . . . ?
C17 C15 C16 C162 -115(2) . . . . ?
C14 C15 C16 C163 -54(2) . . . . ?
C17 C15 C16 C163 127(2) . . . . ?
C14 C15 C17 C18 -4(3) . . . . ?
C16 C15 C17 C18 174.7(18) . . . . ?
C15 C17 C18 C19 2(3) . . . . ?
C15 C17 C18 C20 -175.5(17) . . . . ?
C17 C18 C19 C13 0(3) . . . . ?
C20 C18 C19 C13 178.4(17) . . . . ?
C17 C18 C19 S2 -175.3(15) . . . . ?
C20 C18 C19 S2 3(2) . . . . ?
C14 C13 C19 C18 -2(3) . . . . ?
C12 C13 C19 C18 -178.7(18) . . . . ?
C14 C13 C19 S2 173.5(15) . . . . ?
C12 C13 C19 S2 -3(3) . . . . ?
Pd1 S2 C19 C18 -155.3(13) . . . . ?
Pd1 S2 C19 C13 29.4(18) . . . . ?
C21 N3 C20 C18 -177.4(18) . . . . ?
C17 C18 C20 N3 30(3) . . . . ?
C19 C18 C20 N3 -148.6(19) . . . . ?
C20 N3 C21 C22 -128.9(19) . . . . ?
N3 C21 C22 C23 64(2) . . . . ?
C24 N4 C23 C22 -141(2) . . . . ?
C21 C22 C23 N4 -173.3(18) . . . . ?
C23 N4 C24 C2 -173.4(18) . . . 2 ?
C32 N5 C31 O1 -178(3) . . . . ?
C33 N5 C31 O1 7(5) . . . . ?
C35 N6 C34 O2 19(7) . . . . ?
C36 N6 C34 O2 -157(5) . . . . ?
